data_1558908
loop_
_publ_author_name
'Gianga, Tiberiu-M'
'Audibert, Edwige'
'Trandafir, Anamaria'
'Kociok-K\"ohn, Gabriele'
'Pantos&#x0326;, G. Dan'

_publ_section_title
;
 Discovery of an all-donor aromatic [2]catenane&#x00A0;
;
_journal_name_full 'Chemical Science'
_journal_paper_doi 10.1039/D0SC04317F
_journal_year 2020
_chemical_absolute_configuration ad
_chemical_formula_sum 'C61.2 H52.8 F4.8 N2 O9.6 S4'
_chemical_formula_weight 1189.29
_chemical_name_systematic
'(2R,2'R)-2,2'-((3,7-dimethoxybenzo[1,2-b:4,5-b']dithiophene-2,6-dicarbonyl)bis(azanediyl))bis(3-(tritylthio)propanoic acid)'
_space_group_crystal_system orthorhombic
_space_group_IT_number 19
_space_group_name_Hall 'P 2ac 2ab'
_space_group_name_H-M_alt 'P 21 21 21'
_atom_sites_solution_hydrogens mixed
_audit_creation_method SHELXL-2018/1
_audit_update_record
;
2020-05-27 deposited with the CCDC.	2020-08-24 downloaded from the CCDC.
;
_cell_angle_alpha 90
_cell_angle_beta 90
_cell_angle_gamma 90
_cell_formula_units_Z 4
_cell_length_a 12.64620(10)
_cell_length_b 17.88170(10)
_cell_length_c 25.2987(2)
_cell_measurement_reflns_used 22165
_cell_measurement_temperature 150(2)
_cell_measurement_theta_max 72.9270
_cell_measurement_theta_min 3.0180
_cell_volume 5720.94(7)
_computing_cell_refinement 'CrysAlisPro 1.171.38.46 (Rigaku OD, 2015)'
_computing_data_collection 'CrysAlisPro 1.171.38.46 (Rigaku OD, 2015)'
_computing_data_reduction 'CrysAlisPro 1.171.38.46 (Rigaku OD, 2015)'
_computing_molecular_graphics 'ORTEP3 for Windows - Farrugia, L. J. J. Appl. Crystallogr. 1997, 30, 565'
_computing_publication_material
;
 'WinGX publication routines, Farrugia, 
 L. J., J. Appl. Crystallogr., 1999, 32, 837-838
;
_computing_structure_refinement
;
 SHELXL-2018/1 (Sheldrick, 2018)
 Sheldrick GM (2008) Acta Crystallogr A64:112--122 and 
 C. B. H\"ubschle, G. M. Sheldrick and B. Dittrich
 ShelXle: a Qt graphical user interface for SHELXL
 J. Appl. Cryst., 44, (2011) 1281-1284.
;
_computing_structure_solution
; 
 SHELXT
 Sheldrick, G. M. (2008). Acta Cryst. A64, 112-122.
;
_diffrn_ambient_environment N~2~
_diffrn_ambient_temperature 150.00(10)
_diffrn_detector 'CCD plate'
_diffrn_detector_area_resol_mean 8.1150
_diffrn_detector_type EosS2
_diffrn_measured_fraction_theta_full 0.998
_diffrn_measured_fraction_theta_max 0.992
_diffrn_measurement_device 'four-circle diffractometer'
_diffrn_measurement_device_type 'SuperNova, Dual, Cu at zero, EosS2'
_diffrn_measurement_method '\w scans'
_diffrn_radiation_monochromator mirror
_diffrn_radiation_probe x-ray
_diffrn_radiation_type 'Cu K\a'
_diffrn_radiation_wavelength 1.54184
_diffrn_reflns_av_R_equivalents 0.0423
_diffrn_reflns_av_unetI/netI 0.0347
_diffrn_reflns_Laue_measured_fraction_full 0.998
_diffrn_reflns_Laue_measured_fraction_max 0.992
_diffrn_reflns_limit_h_max 15
_diffrn_reflns_limit_h_min -15
_diffrn_reflns_limit_k_max 22
_diffrn_reflns_limit_k_min -19
_diffrn_reflns_limit_l_max 31
_diffrn_reflns_limit_l_min -24
_diffrn_reflns_number 46206
_diffrn_reflns_point_group_measured_fraction_full 0.999
_diffrn_reflns_point_group_measured_fraction_max 0.989
_diffrn_reflns_theta_full 67.684
_diffrn_reflns_theta_max 73.054
_diffrn_reflns_theta_min 3.026
_diffrn_source 'micro-focus sealed X-ray tube'
_diffrn_source_type 'SuperNova (Cu) X-ray Source'
_exptl_absorpt_coefficient_mu 2.172
_exptl_absorpt_correction_T_max 1.00000
_exptl_absorpt_correction_T_min 0.95696
_exptl_absorpt_correction_type multi-scan
_exptl_absorpt_process_details
;
CrysAlisPro 1.171.38.46 (Rigaku Oxford Diffraction, 2015)
Empirical absorption correction using spherical harmonics,
 implemented in SCALE3 ABSPACK scaling algorithm.
;
_exptl_crystal_colour 'pale yellow'
_exptl_crystal_density_diffrn 1.381
_exptl_crystal_description block
_exptl_crystal_F_000 2472
_exptl_crystal_recrystallization_method 'Re-crystallisation from solvent: acetone, trifluoroethanol'
_exptl_crystal_size_max 0.180
_exptl_crystal_size_mid 0.180
_exptl_crystal_size_min 0.100
_refine_diff_density_max 0.486
_refine_diff_density_min -0.345
_refine_diff_density_rms 0.046
_refine_ls_abs_structure_details
;
 Flack x determined using 4563 quotients [(I+)-(I-)]/[(I+)+(I-)]
 (Parsons, Flack and Wagner, Acta Cryst. B69 (2013) 249-259).
;
_refine_ls_abs_structure_Flack 0.007(5)
_refine_ls_extinction_method none
_refine_ls_goodness_of_fit_ref 1.034
_refine_ls_hydrogen_treatment mixed
_refine_ls_matrix_type full
_refine_ls_number_parameters 832
_refine_ls_number_reflns 11343
_refine_ls_number_restraints 40
_refine_ls_restrained_S_all 1.036
_refine_ls_R_factor_all 0.0404
_refine_ls_R_factor_gt 0.0378
_refine_ls_shift/su_max 0.001
_refine_ls_shift/su_mean 0.000
_refine_ls_structure_factor_coef Fsqd
_refine_ls_weighting_details 'w=1/[\s^2^(Fo^2^)+(0.0513P)^2^+2.0840P] where P=(Fo^2^+2Fc^2^)/3'
_refine_ls_weighting_scheme calc
_refine_ls_wR_factor_gt 0.0962
_refine_ls_wR_factor_ref 0.0984
_reflns_Friedel_coverage 0.806
_reflns_Friedel_fraction_full 1.000
_reflns_Friedel_fraction_max 0.984
_reflns_number_gt 10789
_reflns_number_total 11343
_reflns_threshold_expression 'I > 2\s(I)'
_cod_data_source_file d0sc04317f2.cif
_cod_data_source_block s18gdp1
_cod_original_formula_sum 'C61.20 H52.80 F4.80 N2 O9.60 S4'
_cod_database_code 1558908
_shelx_shelxl_version_number 2018/1
_shelx_space_group_comment
;
The symmetry employed for this shelxl refinement is uniquely defined
by the following loop, which should always be used as a source of
symmetry information in preference to the above space-group names.
They are only intended as comments.
;
_shelx_estimated_absorpt_t_min 0.696
_shelx_estimated_absorpt_t_max 0.812
_oxdiff_exptl_absorpt_empirical_full_min 0.871
_oxdiff_exptl_absorpt_empirical_full_max 1.206
_oxdiff_exptl_absorpt_empirical_details
;
Empirical correction (ABSPACK) includes:
- Absorption correction using spherical harmonics
- Frame scaling
;

loop_
_space_group_symop_operation_xyz
'x, y, z'
'-x+1/2, -y, z+1/2'
'-x, y+1/2, -z+1/2'
'x+1/2, -y+1/2, -z'

loop_
_atom_site_label
_atom_site_type_symbol
_atom_site_fract_x
_atom_site_fract_y
_atom_site_fract_z
_atom_site_U_iso_or_equiv
_atom_site_adp_type
_atom_site_occupancy
_atom_site_site_symmetry_order
_atom_site_calc_flag
_atom_site_refinement_flags_posn
_atom_site_refinement_flags_adp
_atom_site_refinement_flags_occupancy
_atom_site_disorder_assembly
_atom_site_disorder_group
S1 S 0.30365(6) 0.83629(4) 0.43305(3) 0.02882(16) Uani 1 1 d . . . . .
S2 S 0.31342(7) 0.54369(4) 0.30211(3) 0.02816(16) Uani 1 1 d . . . . .
S3 S 0.74329(6) 0.37739(4) 0.32481(3) 0.03127(17) Uani 1 1 d . . . . .
S4 S 0.66834(7) 0.11498(4) 0.43791(3) 0.03013(16) Uani 1 1 d . . . . .
N1 N 0.3704(2) 0.75797(15) 0.32970(11) 0.0303(6) Uani 1 1 d D . . . .
H1 H 0.435(2) 0.754(3) 0.3372(18) 0.042(12) Uiso 1 1 d D . . . .
N2 N 0.6767(2) 0.16119(14) 0.32381(10) 0.0274(5) Uani 1 1 d D . . . .
H2 H 0.611(2) 0.165(2) 0.3171(17) 0.035(10) Uiso 1 1 d D . . . .
O1 O 0.3829(2) 0.95618(13) 0.31361(10) 0.0338(5) Uani 1 1 d D . . . .
H1A H 0.435(3) 0.986(3) 0.315(2) 0.072(18) Uiso 1 1 d D . . . .
O2 O 0.5075(2) 0.86964(12) 0.32986(10) 0.0340(5) Uani 1 1 d . . . . .
O3 O 0.2248(2) 0.69622(13) 0.30131(10) 0.0356(5) Uani 1 1 d . . . . .
O4 O 0.5529(2) 0.67267(13) 0.33610(10) 0.0355(5) Uani 1 1 d . . . . .
O5 O 0.50014(19) 0.24907(12) 0.29587(9) 0.0288(5) Uani 1 1 d . . . . .
O6 O 0.8313(2) 0.22470(13) 0.32206(11) 0.0390(5) Uani 1 1 d . . . . .
O7 O 0.54566(19) 0.04894(12) 0.31820(9) 0.0315(5) Uani 1 1 d . . . . .
O8 O 0.6713(2) -0.03763(12) 0.33036(10) 0.0340(5) Uani 1 1 d D . . . .
H8 H 0.626(4) -0.071(3) 0.326(2) 0.070(17) Uiso 1 1 d D . . . .
C1 C 0.2355(3) 0.90643(16) 0.47658(12) 0.0281(6) Uani 1 1 d . . . . .
C2 C 0.1184(3) 0.88516(17) 0.48303(13) 0.0301(6) Uani 1 1 d . . . . .
C3 C 0.0479(3) 0.8941(2) 0.44084(15) 0.0382(7) Uani 1 1 d . . . . .
H3 H 0.073331 0.911937 0.407845 0.046 Uiso 1 1 calc R U . . .
C4 C -0.0588(3) 0.8772(2) 0.44646(17) 0.0435(8) Uani 1 1 d . . . . .
H4 H -0.105746 0.884432 0.417580 0.052 Uiso 1 1 calc R U . . .
C5 C -0.0969(3) 0.8500(2) 0.49374(17) 0.0430(9) Uani 1 1 d . . . . .
H5 H -0.169737 0.838203 0.497490 0.052 Uiso 1 1 calc R U . . .
C6 C -0.0284(3) 0.8399(2) 0.53559(16) 0.0411(8) Uani 1 1 d . . . . .
H6 H -0.054176 0.820738 0.568156 0.049 Uiso 1 1 calc R U . . .
C7 C 0.0783(3) 0.85779(19) 0.53034(14) 0.0344(7) Uani 1 1 d . . . . .
H7 H 0.124441 0.851143 0.559611 0.041 Uiso 1 1 calc R U . . .
C8 C 0.2962(3) 0.89961(18) 0.52912(12) 0.0305(7) Uani 1 1 d . . . . .
C9 C 0.3229(3) 0.8295(2) 0.54948(14) 0.0373(7) Uani 1 1 d . . . . .
H9 H 0.304003 0.785731 0.530421 0.045 Uiso 1 1 calc R U . . .
C10 C 0.3764(4) 0.8228(2) 0.59703(16) 0.0447(9) Uani 1 1 d . . . . .
H10 H 0.394288 0.774586 0.609980 0.054 Uiso 1 1 calc R U . . .
C11 C 0.4040(3) 0.8855(3) 0.62585(15) 0.0448(9) Uani 1 1 d . . . . .
H11 H 0.440895 0.880944 0.658410 0.054 Uiso 1 1 calc R U . . .
C12 C 0.3767(4) 0.9555(3) 0.60614(15) 0.0448(9) Uani 1 1 d . . . . .
H12 H 0.394813 0.999181 0.625472 0.054 Uiso 1 1 calc R U . . .
C13 C 0.3233(3) 0.9620(2) 0.55849(13) 0.0360(7) Uani 1 1 d . . . . .
H13 H 0.305025 1.010224 0.545757 0.043 Uiso 1 1 calc R U . . .
C14 C 0.2500(3) 0.98575(17) 0.45426(12) 0.0293(6) Uani 1 1 d . . . . .
C15 C 0.1701(3) 1.0391(2) 0.45756(15) 0.0398(8) Uani 1 1 d . . . . .
H15 H 0.101684 1.024639 0.469311 0.048 Uiso 1 1 calc R U . . .
C16 C 0.1891(4) 1.1131(2) 0.44386(17) 0.0483(10) Uani 1 1 d . . . . .
H16 H 0.133861 1.148925 0.446530 0.058 Uiso 1 1 calc R U . . .
C17 C 0.2874(3) 1.13474(19) 0.42645(16) 0.0428(9) Uani 1 1 d . . . . .
H17 H 0.300461 1.185545 0.417598 0.051 Uiso 1 1 calc R U . . .
C18 C 0.3679(3) 1.0820(2) 0.42184(14) 0.0359(7) Uani 1 1 d . . . . .
H18 H 0.435516 1.096437 0.409060 0.043 Uiso 1 1 calc R U . . .
C19 C 0.3488(3) 1.00869(18) 0.43596(13) 0.0308(6) Uani 1 1 d . . . . .
H19 H 0.404249 0.973058 0.433142 0.037 Uiso 1 1 calc R U . . .
C20 C 0.2448(3) 0.85157(17) 0.36826(12) 0.0296(6) Uani 1 1 d . . . . .
H20A H 0.181058 0.819919 0.364350 0.035 Uiso 1 1 calc R U . . .
H20B H 0.223110 0.904530 0.364773 0.035 Uiso 1 1 calc R U . . .
C21 C 0.3252(3) 0.83203(16) 0.32485(12) 0.0293(6) Uani 1 1 d . . . . .
H21 H 0.287731 0.834684 0.290075 0.035 Uiso 1 1 calc R U . . .
C22 C 0.4157(3) 0.88745(18) 0.32338(12) 0.0287(6) Uani 1 1 d . . . . .
C23 C 0.3186(3) 0.69621(16) 0.31489(11) 0.0282(6) Uani 1 1 d . . . . .
C24 C 0.3818(3) 0.62640(17) 0.31492(12) 0.0281(6) Uani 1 1 d . . . . .
C25 C 0.4869(3) 0.61582(17) 0.32207(12) 0.0283(6) Uani 1 1 d . . . . .
C26 C 0.6446(3) 0.6855(2) 0.30384(17) 0.0420(8) Uani 1 1 d . . . . .
H26A H 0.640669 0.654093 0.272134 0.063 Uiso 1 1 calc R U . . .
H26B H 0.708379 0.672804 0.323912 0.063 Uiso 1 1 calc R U . . .
H26C H 0.647213 0.738229 0.293447 0.063 Uiso 1 1 calc R U . . .
C27 C 0.5191(3) 0.53850(17) 0.31732(12) 0.0278(6) Uani 1 1 d . . . . .
C28 C 0.4307(3) 0.49250(17) 0.30593(12) 0.0278(6) Uani 1 1 d . . . . .
C29 C 0.4387(3) 0.41598(17) 0.30077(12) 0.0277(6) Uani 1 1 d . . . . .
H29 H 0.378594 0.386195 0.292764 0.033 Uiso 1 1 calc R U . . .
C30 C 0.5381(3) 0.38388(17) 0.30773(11) 0.0268(6) Uani 1 1 d . . . . .
C31 C 0.6275(3) 0.42954(17) 0.31872(12) 0.0287(6) Uani 1 1 d . . . . .
C32 C 0.6190(3) 0.50659(17) 0.32381(13) 0.0301(6) Uani 1 1 d . . . . .
H32 H 0.679098 0.536575 0.331445 0.036 Uiso 1 1 calc R U . . .
C33 C 0.5688(3) 0.30649(16) 0.30645(12) 0.0266(6) Uani 1 1 d . . . . .
C34 C 0.4192(3) 0.2377(2) 0.33499(17) 0.0447(9) Uani 1 1 d . . . . .
H34A H 0.367012 0.278113 0.332616 0.067 Uiso 1 1 calc R U . . .
H34B H 0.451153 0.237748 0.370278 0.067 Uiso 1 1 calc R U . . .
H34C H 0.384262 0.189624 0.328728 0.067 Uiso 1 1 calc R U . . .
C35 C 0.6734(3) 0.29433(16) 0.31497(11) 0.0275(6) Uani 1 1 d . . . . .
C36 C 0.7346(3) 0.22387(17) 0.31977(12) 0.0281(6) Uani 1 1 d . . . . .
C37 C 0.7236(3) 0.08882(17) 0.33481(12) 0.0281(6) Uani 1 1 d . . . . .
H37 H 0.781589 0.079322 0.308808 0.034 Uiso 1 1 calc R U . . .
C38 C 0.6371(3) 0.03141(17) 0.32666(12) 0.0283(6) Uani 1 1 d . . . . .
C39 C 0.7695(3) 0.08406(17) 0.39169(12) 0.0292(6) Uani 1 1 d . . . . .
H39A H 0.832875 0.116306 0.394713 0.035 Uiso 1 1 calc R U . . .
H39B H 0.790522 0.031952 0.399737 0.035 Uiso 1 1 calc R U . . .
C41 C 0.7087(3) 0.07515(17) 0.50287(12) 0.0290(7) Uani 1 1 d . . . . .
C42 C 0.6789(3) -0.00857(17) 0.50853(13) 0.0292(6) Uani 1 1 d . . . . .
C43 C 0.6454(3) -0.05308(19) 0.46677(13) 0.0328(7) Uani 1 1 d . . . . .
H43 H 0.643537 -0.032774 0.432084 0.039 Uiso 1 1 calc R U . . .
C44 C 0.6143(3) -0.1270(2) 0.47485(16) 0.0396(8) Uani 1 1 d . . . . .
H44 H 0.591591 -0.156470 0.445751 0.048 Uiso 1 1 calc R U . . .
C45 C 0.6165(3) -0.1577(2) 0.52518(16) 0.0389(8) Uani 1 1 d . . . . .
H45 H 0.595632 -0.208131 0.530805 0.047 Uiso 1 1 calc R U . . .
C46 C 0.6493(3) -0.1140(2) 0.56686(15) 0.0386(7) Uani 1 1 d . . . . .
H46 H 0.651928 -0.134662 0.601420 0.046 Uiso 1 1 calc R U . . .
C47 C 0.6787(3) -0.03987(19) 0.55901(13) 0.0339(7) Uani 1 1 d . . . . .
H47 H 0.698950 -0.010152 0.588446 0.041 Uiso 1 1 calc R U . . .
C48 C 0.6354(3) 0.11907(19) 0.54060(13) 0.0343(7) Uani 1 1 d . . . . .
C49 C 0.5264(3) 0.1116(2) 0.53446(15) 0.0411(8) Uani 1 1 d . . . . .
H49 H 0.499204 0.078641 0.508339 0.049 Uiso 1 1 calc R U . . .
C50 C 0.4574(4) 0.1517(3) 0.5660(2) 0.0568(12) Uani 1 1 d . . . . .
H50 H 0.383187 0.146459 0.561489 0.068 Uiso 1 1 calc R U . . .
C51 C 0.4971(5) 0.1994(3) 0.6040(2) 0.0674(16) Uani 1 1 d . . . . .
H51 H 0.450100 0.228086 0.625138 0.081 Uiso 1 1 calc R U . . .
C52 C 0.6027(5) 0.2054(3) 0.6112(2) 0.0668(15) Uani 1 1 d . . . . .
H52 H 0.629031 0.237472 0.638102 0.080 Uiso 1 1 calc R U . . .
C53 C 0.6733(4) 0.1656(2) 0.58011(15) 0.0484(10) Uani 1 1 d . . . . .
H53 H 0.747209 0.170234 0.585856 0.058 Uiso 1 1 calc R U . . .
C54 C 0.8251(3) 0.09273(17) 0.51430(12) 0.0300(6) Uani 1 1 d . . . . .
C55 C 0.8638(3) 0.1649(2) 0.50470(14) 0.0368(7) Uani 1 1 d . . . . .
H55 H 0.821404 0.199712 0.485914 0.044 Uiso 1 1 calc R U . . .
C56 C 0.9631(3) 0.1861(2) 0.52222(15) 0.0422(8) Uani 1 1 d . . . . .
H56 H 0.987862 0.235368 0.515714 0.051 Uiso 1 1 calc R U . . .
C57 C 1.0263(3) 0.1360(2) 0.54903(15) 0.0412(8) Uani 1 1 d . . . . .
H57 H 1.093297 0.151126 0.562275 0.049 Uiso 1 1 calc R U . . .
C58 C 0.9911(3) 0.0635(2) 0.55644(14) 0.0387(8) Uani 1 1 d . . . . .
H58 H 1.035641 0.028200 0.573544 0.046 Uiso 1 1 calc R U . . .
C59 C 0.8916(3) 0.04167(19) 0.53920(13) 0.0324(7) Uani 1 1 d . . . . .
H59 H 0.868801 -0.008407 0.544409 0.039 Uiso 1 1 calc R U . . .
O9 O -0.0178(8) 0.2480(7) 0.2156(7) 0.204(6) Uani 0.8 1 d . . P . .
H9A H -0.083349 0.240527 0.216629 0.306 Uiso 0.8 1 calc R U P . .
C61 C 0.0034(8) 0.3170(5) 0.2334(5) 0.097(3) Uani 0.8 1 d . . P . .
H61A H -0.034802 0.322528 0.267338 0.117 Uiso 0.8 1 calc R U P . .
H61B H -0.029877 0.352358 0.208292 0.117 Uiso 0.8 1 calc R U P . .
C62 C 0.1069(8) 0.3427(7) 0.2420(6) 0.116(4) Uani 0.8 1 d . . P . .
F1 F 0.1136(8) 0.4059(6) 0.2674(5) 0.217(6) Uani 0.8 1 d . . P . .
F2 F 0.1837(6) 0.3040(7) 0.2547(3) 0.189(5) Uani 0.8 1 d . . P . .
F3 F 0.1310(11) 0.3513(8) 0.1856(4) 0.270(8) Uani 0.8 1 d . . P . .
O10 O 0.4416(7) 0.3950(6) 0.7555(4) 0.082(2) Uani 0.5 1 d . . P A 1
H10A H 0.399336 0.359290 0.759867 0.123 Uiso 0.5 1 calc R U P A 1
C71 C 0.5279(13) 0.3709(9) 0.7226(7) 0.095(4) Uani 0.5 1 d . U P A 1
H71A H 0.499458 0.352843 0.688514 0.114 Uiso 0.5 1 calc R U P A 1
H71B H 0.564248 0.328490 0.740018 0.114 Uiso 0.5 1 calc R U P A 1
C72 C 0.6051(17) 0.4304(13) 0.7124(7) 0.088(5) Uani 0.5 1 d . . P A 1
F4 F 0.6320(7) 0.4722(6) 0.7534(4) 0.104(3) Uani 0.5 1 d . . P A 1
F5 F 0.5713(18) 0.4833(14) 0.6808(5) 0.241(14) Uani 0.5 1 d . . P A 1
F6 F 0.6917(10) 0.4056(7) 0.6915(5) 0.132(4) Uani 0.5 1 d . . P A 1
O10A O 0.6495(14) 0.3434(10) 0.7258(7) 0.096(5) Uani 0.3 1 d . . P B 2
H10B H 0.698129 0.323355 0.708250 0.144 Uiso 0.3 1 calc R U P B 2
C71A C 0.582(2) 0.3895(15) 0.6901(11) 0.085(6) Uani 0.3 1 d . U P B 2
H71C H 0.617119 0.391129 0.655117 0.102 Uiso 0.3 1 calc R U P B 2
H71D H 0.514150 0.363030 0.685445 0.102 Uiso 0.3 1 calc R U P B 2
C72A C 0.561(3) 0.4591(16) 0.7042(13) 0.081(7) Uani 0.3 1 d . U P B 2
F4A F 0.631(3) 0.486(3) 0.7183(19) 0.235(18) Uani 0.3 1 d . U P B 2
F5A F 0.5002(15) 0.4949(8) 0.6765(6) 0.095(4) Uani 0.3 1 d . U P B 2
F6A F 0.4776(15) 0.4461(10) 0.7483(6) 0.112(5) Uani 0.3 1 d . U P B 2

loop_
_atom_site_aniso_label
_atom_site_aniso_U_11
_atom_site_aniso_U_22
_atom_site_aniso_U_33
_atom_site_aniso_U_23
_atom_site_aniso_U_13
_atom_site_aniso_U_12
S1 0.0393(4) 0.0226(3) 0.0246(3) 0.0007(3) 0.0046(3) 0.0048(3)
S2 0.0376(4) 0.0204(3) 0.0265(3) 0.0002(3) -0.0015(3) -0.0022(3)
S3 0.0364(4) 0.0202(3) 0.0372(4) 0.0010(3) -0.0062(3) -0.0043(3)
S4 0.0405(4) 0.0264(3) 0.0235(3) 0.0021(3) 0.0031(3) 0.0077(3)
N1 0.0400(15) 0.0219(12) 0.0289(13) -0.0028(10) 0.0010(12) 0.0007(11)
N2 0.0346(14) 0.0210(12) 0.0265(12) 0.0033(10) -0.0004(11) -0.0024(11)
O1 0.0450(13) 0.0208(10) 0.0357(12) 0.0028(9) 0.0028(10) -0.0009(10)
O2 0.0408(13) 0.0239(11) 0.0371(12) 0.0019(9) 0.0007(10) -0.0011(9)
O3 0.0415(13) 0.0285(11) 0.0369(12) -0.0011(10) -0.0036(11) 0.0002(10)
O4 0.0430(13) 0.0228(11) 0.0406(13) -0.0045(9) -0.0042(11) -0.0094(10)
O5 0.0372(12) 0.0211(10) 0.0281(10) 0.0007(8) -0.0005(9) -0.0071(9)
O6 0.0378(13) 0.0262(11) 0.0531(14) -0.0007(10) -0.0095(12) -0.0029(9)
O7 0.0388(12) 0.0223(10) 0.0335(12) 0.0005(9) 0.0012(10) -0.0010(9)
O8 0.0446(13) 0.0197(10) 0.0375(12) -0.0013(9) -0.0009(11) 0.0013(10)
C1 0.0370(17) 0.0214(14) 0.0259(14) 0.0003(11) 0.0068(13) 0.0021(12)
C2 0.0406(17) 0.0202(13) 0.0295(15) -0.0016(12) 0.0059(13) 0.0013(13)
C3 0.0403(18) 0.0379(18) 0.0363(17) -0.0008(14) 0.0042(15) 0.0049(15)
C4 0.0376(18) 0.043(2) 0.049(2) -0.0073(17) -0.0025(16) 0.0080(16)
C5 0.0408(19) 0.0308(17) 0.057(2) -0.0107(16) 0.0112(17) -0.0051(15)
C6 0.047(2) 0.0305(17) 0.046(2) 0.0006(15) 0.0128(17) -0.0075(15)
C7 0.0425(19) 0.0261(15) 0.0345(17) 0.0013(13) 0.0079(14) -0.0022(13)
C8 0.0346(16) 0.0312(16) 0.0258(14) 0.0014(12) 0.0075(12) 0.0023(13)
C9 0.050(2) 0.0319(16) 0.0300(15) 0.0019(13) 0.0024(15) 0.0055(15)
C10 0.052(2) 0.047(2) 0.0356(19) 0.0085(16) 0.0034(17) 0.0102(18)
C11 0.044(2) 0.062(2) 0.0288(17) 0.0007(17) -0.0007(15) 0.0033(19)
C12 0.053(2) 0.048(2) 0.0339(18) -0.0074(16) 0.0041(16) -0.0040(18)
C13 0.0448(19) 0.0335(16) 0.0296(16) -0.0007(13) 0.0060(15) -0.0028(15)
C14 0.0402(17) 0.0235(14) 0.0242(14) -0.0006(11) 0.0050(13) 0.0041(14)
C15 0.0423(19) 0.0302(16) 0.0470(19) 0.0048(14) 0.0188(17) 0.0044(15)
C16 0.057(2) 0.0303(17) 0.058(2) 0.0105(16) 0.025(2) 0.0134(17)
C17 0.058(2) 0.0246(16) 0.046(2) 0.0062(14) 0.0182(18) 0.0040(15)
C18 0.0389(18) 0.0333(17) 0.0354(17) 0.0015(14) 0.0087(14) -0.0043(14)
C19 0.0358(16) 0.0279(15) 0.0286(14) 0.0004(12) 0.0048(13) 0.0029(12)
C20 0.0389(17) 0.0252(14) 0.0245(14) 0.0002(11) 0.0001(13) 0.0005(13)
C21 0.0431(17) 0.0201(13) 0.0248(14) -0.0012(11) 0.0000(14) 0.0002(13)
C22 0.0440(18) 0.0231(14) 0.0191(13) -0.0009(11) 0.0038(12) 0.0002(13)
C23 0.0419(17) 0.0221(13) 0.0207(13) 0.0006(10) 0.0007(13) -0.0024(13)
C24 0.0392(17) 0.0221(14) 0.0230(14) 0.0005(11) -0.0011(12) -0.0033(12)
C25 0.0399(16) 0.0209(14) 0.0242(13) 0.0004(12) -0.0021(13) -0.0045(13)
C26 0.044(2) 0.0332(18) 0.049(2) 0.0080(15) -0.0059(17) -0.0111(15)
C27 0.0408(17) 0.0215(14) 0.0210(13) 0.0022(11) -0.0032(12) -0.0037(12)
C28 0.0373(16) 0.0252(14) 0.0209(13) 0.0026(11) -0.0017(12) -0.0023(12)
C29 0.0385(17) 0.0234(14) 0.0212(13) 0.0022(11) -0.0029(13) -0.0059(12)
C30 0.0393(16) 0.0225(14) 0.0187(12) 0.0025(11) -0.0021(12) -0.0048(13)
C31 0.0370(17) 0.0252(15) 0.0238(14) 0.0015(12) -0.0020(12) -0.0050(12)
C32 0.0402(17) 0.0211(14) 0.0289(15) 0.0018(12) -0.0053(13) -0.0059(12)
C33 0.0410(17) 0.0197(13) 0.0191(13) 0.0013(10) 0.0007(12) -0.0063(12)
C34 0.053(2) 0.0327(18) 0.048(2) -0.0021(16) 0.0184(18) -0.0140(16)
C35 0.0385(16) 0.0210(13) 0.0231(13) 0.0018(11) -0.0010(12) -0.0041(12)
C36 0.0372(17) 0.0231(14) 0.0240(14) -0.0002(11) -0.0045(13) -0.0031(12)
C37 0.0373(17) 0.0222(14) 0.0247(14) -0.0003(11) 0.0035(12) 0.0010(12)
C38 0.0430(18) 0.0222(14) 0.0197(13) 0.0004(11) 0.0038(13) 0.0001(12)
C39 0.0367(17) 0.0254(14) 0.0255(14) 0.0014(11) 0.0027(13) 0.0029(12)
C41 0.0409(18) 0.0245(14) 0.0215(13) 0.0003(11) 0.0031(12) 0.0034(13)
C42 0.0326(15) 0.0244(14) 0.0305(15) 0.0009(12) 0.0018(13) 0.0022(12)
C43 0.0391(18) 0.0283(16) 0.0310(16) 0.0012(12) -0.0017(13) -0.0005(13)
C44 0.0425(19) 0.0308(17) 0.046(2) -0.0044(15) -0.0035(16) -0.0071(15)
C45 0.0370(18) 0.0271(16) 0.053(2) 0.0063(15) 0.0026(16) -0.0027(14)
C46 0.0419(18) 0.0336(17) 0.0402(18) 0.0115(15) 0.0068(15) 0.0024(15)
C47 0.0429(18) 0.0282(15) 0.0307(16) 0.0016(12) 0.0035(15) 0.0007(14)
C48 0.051(2) 0.0232(14) 0.0290(16) 0.0013(12) 0.0118(15) 0.0012(14)
C49 0.048(2) 0.0360(18) 0.0397(19) 0.0038(15) 0.0115(16) 0.0072(16)
C50 0.060(3) 0.046(2) 0.064(3) 0.009(2) 0.030(2) 0.011(2)
C51 0.088(4) 0.040(2) 0.075(3) -0.008(2) 0.051(3) 0.010(2)
C52 0.097(4) 0.049(3) 0.054(3) -0.023(2) 0.038(3) -0.011(3)
C53 0.068(3) 0.0386(19) 0.0386(19) -0.0117(16) 0.0196(19) -0.0079(19)
C54 0.0422(18) 0.0267(15) 0.0211(13) -0.0025(11) 0.0028(13) -0.0012(13)
C55 0.049(2) 0.0279(16) 0.0339(17) 0.0020(13) 0.0027(15) -0.0032(15)
C56 0.052(2) 0.0380(19) 0.0360(18) -0.0029(14) 0.0055(17) -0.0096(16)
C57 0.0427(19) 0.047(2) 0.0335(17) -0.0062(15) 0.0021(15) -0.0075(16)
C58 0.0425(19) 0.046(2) 0.0278(16) -0.0009(14) -0.0020(14) 0.0010(16)
C59 0.0422(18) 0.0283(15) 0.0266(15) -0.0014(12) 0.0009(13) -0.0013(14)
O9 0.115(7) 0.185(11) 0.312(17) -0.098(11) 0.004(10) -0.024(8)
C61 0.094(6) 0.082(6) 0.115(7) -0.033(5) -0.026(6) 0.009(5)
C62 0.079(6) 0.110(8) 0.158(11) 0.045(8) 0.049(7) 0.002(6)
F1 0.206(10) 0.158(8) 0.287(13) 0.052(8) -0.126(9) -0.113(7)
F2 0.097(4) 0.341(14) 0.128(6) 0.066(7) 0.040(4) 0.099(7)
F3 0.314(15) 0.341(16) 0.154(8) -0.020(9) 0.019(9) -0.235(14)
O10 0.063(5) 0.082(6) 0.102(7) -0.012(5) -0.009(5) -0.002(4)
C71 0.090(8) 0.087(8) 0.108(9) -0.034(7) -0.015(7) 0.001(7)
C72 0.100(12) 0.101(14) 0.063(8) 0.001(9) 0.015(8) -0.008(11)
F4 0.089(5) 0.144(8) 0.080(5) -0.043(5) 0.020(4) -0.069(5)
F5 0.24(2) 0.40(3) 0.083(8) 0.121(13) 0.069(11) 0.19(2)
F6 0.139(9) 0.125(8) 0.133(8) 0.009(7) 0.055(7) 0.028(7)
O10A 0.095(12) 0.092(11) 0.102(11) -0.015(9) -0.046(10) 0.023(9)
C71A 0.107(12) 0.074(10) 0.075(10) 0.004(9) 0.028(10) 0.001(10)
C72A 0.098(12) 0.054(10) 0.090(13) -0.012(9) -0.027(11) -0.016(9)
F4A 0.21(3) 0.25(3) 0.25(3) -0.01(2) 0.00(2) -0.08(2)
F5A 0.132(12) 0.080(8) 0.072(8) 0.027(6) -0.001(9) 0.009(8)
F6A 0.138(13) 0.098(10) 0.101(10) 0.028(8) 0.032(9) 0.005(10)

loop_
_atom_type_symbol
_atom_type_description
_atom_type_scat_dispersion_real
_atom_type_scat_dispersion_imag
_atom_type_scat_source
C C 0.0181 0.0091 'International Tables Vol C Tables 4.2.6.8 and 6.1.1.4'
H H 0.0000 0.0000 'International Tables Vol C Tables 4.2.6.8 and 6.1.1.4'
N N 0.0311 0.0180 'International Tables Vol C Tables 4.2.6.8 and 6.1.1.4'
O O 0.0492 0.0322 'International Tables Vol C Tables 4.2.6.8 and 6.1.1.4'
S S 0.3331 0.5567 'International Tables Vol C Tables 4.2.6.8 and 6.1.1.4'
F F 0.0727 0.0534 'International Tables Vol C Tables 4.2.6.8 and 6.1.1.4'

loop_
_geom_angle_atom_site_label_1
_geom_angle_atom_site_label_2
_geom_angle_atom_site_label_3
_geom_angle
_geom_angle_site_symmetry_1
_geom_angle_site_symmetry_3
_geom_angle_publ_flag
C20 S1 C1 103.89(15) . . ?
C24 S2 C28 90.74(16) . . ?
C31 S3 C35 91.00(16) . . ?
C39 S4 C41 104.96(15) . . ?
C23 N1 C21 122.5(3) . . ?
C23 N1 H1 118(3) . . ?
C21 N1 H1 118(3) . . ?
C36 N2 C37 122.5(3) . . ?
C36 N2 H2 116(3) . . ?
C37 N2 H2 121(3) . . ?
C22 O1 H1A 109(4) . . ?
C25 O4 C26 117.7(3) . . ?
C33 O5 C34 115.0(3) . . ?
C38 O8 H8 116(4) . . ?
C14 C1 C2 112.4(3) . . ?
C14 C1 C8 109.3(3) . . ?
C2 C1 C8 111.7(3) . . ?
C14 C1 S1 110.2(2) . . ?
C2 C1 S1 109.8(2) . . ?
C8 C1 S1 103.0(2) . . ?
C7 C2 C3 117.7(3) . . ?
C7 C2 C1 122.0(3) . . ?
C3 C2 C1 120.3(3) . . ?
C4 C3 C2 121.0(4) . . ?
C4 C3 H3 119.5 . . ?
C2 C3 H3 119.5 . . ?
C5 C4 C3 120.3(4) . . ?
C5 C4 H4 119.9 . . ?
C3 C4 H4 119.9 . . ?
C4 C5 C6 119.6(4) . . ?
C4 C5 H5 120.2 . . ?
C6 C5 H5 120.2 . . ?
C5 C6 C7 120.3(4) . . ?
C5 C6 H6 119.8 . . ?
C7 C6 H6 119.8 . . ?
C2 C7 C6 121.1(4) . . ?
C2 C7 H7 119.5 . . ?
C6 C7 H7 119.5 . . ?
C13 C8 C9 117.7(3) . . ?
C13 C8 C1 121.6(3) . . ?
C9 C8 C1 120.6(3) . . ?
C10 C9 C8 121.0(4) . . ?
C10 C9 H9 119.5 . . ?
C8 C9 H9 119.5 . . ?
C11 C10 C9 120.7(4) . . ?
C11 C10 H10 119.6 . . ?
C9 C10 H10 119.6 . . ?
C10 C11 C12 118.5(4) . . ?
C10 C11 H11 120.7 . . ?
C12 C11 H11 120.7 . . ?
C13 C12 C11 120.5(4) . . ?
C13 C12 H12 119.7 . . ?
C11 C12 H12 119.7 . . ?
C8 C13 C12 121.4(3) . . ?
C8 C13 H13 119.3 . . ?
C12 C13 H13 119.3 . . ?
C15 C14 C19 118.0(3) . . ?
C15 C14 C1 121.6(3) . . ?
C19 C14 C1 120.0(3) . . ?
C16 C15 C14 120.8(4) . . ?
C16 C15 H15 119.6 . . ?
C14 C15 H15 119.6 . . ?
C17 C16 C15 120.3(4) . . ?
C17 C16 H16 119.9 . . ?
C15 C16 H16 119.9 . . ?
C16 C17 C18 119.8(3) . . ?
C16 C17 H17 120.1 . . ?
C18 C17 H17 120.1 . . ?
C19 C18 C17 119.6(3) . . ?
C19 C18 H18 120.2 . . ?
C17 C18 H18 120.2 . . ?
C18 C19 C14 121.5(3) . . ?
C18 C19 H19 119.3 . . ?
C14 C19 H19 119.3 . . ?
C21 C20 S1 109.8(2) . . ?
C21 C20 H20A 109.7 . . ?
S1 C20 H20A 109.7 . . ?
C21 C20 H20B 109.7 . . ?
S1 C20 H20B 109.7 . . ?
H20A C20 H20B 108.2 . . ?
N1 C21 C22 107.5(3) . . ?
N1 C21 C20 114.1(3) . . ?
C22 C21 C20 111.6(2) . . ?
N1 C21 H21 107.8 . . ?
C22 C21 H21 107.8 . . ?
C20 C21 H21 107.8 . . ?
O2 C22 O1 124.7(3) . . ?
O2 C22 C21 123.2(3) . . ?
O1 C22 C21 112.1(3) . . ?
O3 C23 N1 123.3(3) . . ?
O3 C23 C24 121.2(3) . . ?
N1 C23 C24 115.5(3) . . ?
C25 C24 C23 130.3(3) . . ?
C25 C24 S2 113.1(2) . . ?
C23 C24 S2 116.5(2) . . ?
C24 C25 O4 122.1(3) . . ?
C24 C25 C27 113.5(3) . . ?
O4 C25 C27 124.2(3) . . ?
O4 C26 H26A 109.5 . . ?
O4 C26 H26B 109.5 . . ?
H26A C26 H26B 109.5 . . ?
O4 C26 H26C 109.5 . . ?
H26A C26 H26C 109.5 . . ?
H26B C26 H26C 109.5 . . ?
C32 C27 C28 120.0(3) . . ?
C32 C27 C25 129.5(3) . . ?
C28 C27 C25 110.4(3) . . ?
C29 C28 C27 122.5(3) . . ?
C29 C28 S2 125.3(3) . . ?
C27 C28 S2 112.2(2) . . ?
C28 C29 C30 117.6(3) . . ?
C28 C29 H29 121.2 . . ?
C30 C29 H29 121.2 . . ?
C29 C30 C31 120.4(3) . . ?
C29 C30 C33 129.6(3) . . ?
C31 C30 C33 110.0(3) . . ?
C32 C31 C30 121.8(3) . . ?
C32 C31 S3 126.0(3) . . ?
C30 C31 S3 112.2(2) . . ?
C31 C32 C27 117.7(3) . . ?
C31 C32 H32 121.1 . . ?
C27 C32 H32 121.1 . . ?
C35 C33 O5 121.9(3) . . ?
C35 C33 C30 114.5(3) . . ?
O5 C33 C30 123.6(3) . . ?
O5 C34 H34A 109.5 . . ?
O5 C34 H34B 109.5 . . ?
H34A C34 H34B 109.5 . . ?
O5 C34 H34C 109.5 . . ?
H34A C34 H34C 109.5 . . ?
H34B C34 H34C 109.5 . . ?
C33 C35 C36 131.1(3) . . ?
C33 C35 S3 112.3(2) . . ?
C36 C35 S3 116.5(2) . . ?
O6 C36 N2 123.4(3) . . ?
O6 C36 C35 121.0(3) . . ?
N2 C36 C35 115.5(3) . . ?
N2 C37 C38 106.5(3) . . ?
N2 C37 C39 112.3(2) . . ?
C38 C37 C39 111.0(3) . . ?
N2 C37 H37 109.0 . . ?
C38 C37 H37 109.0 . . ?
C39 C37 H37 109.0 . . ?
O7 C38 O8 124.6(3) . . ?
O7 C38 C37 122.4(3) . . ?
O8 C38 C37 113.0(3) . . ?
C37 C39 S4 108.4(2) . . ?
C37 C39 H39A 110.0 . . ?
S4 C39 H39A 110.0 . . ?
C37 C39 H39B 110.0 . . ?
S4 C39 H39B 110.0 . . ?
H39A C39 H39B 108.4 . . ?
C54 C41 C48 110.8(3) . . ?
C54 C41 C42 114.4(3) . . ?
C48 C41 C42 106.8(3) . . ?
C54 C41 S4 110.6(2) . . ?
C48 C41 S4 100.7(2) . . ?
C42 C41 S4 112.6(2) . . ?
C43 C42 C47 117.8(3) . . ?
C43 C42 C41 123.9(3) . . ?
C47 C42 C41 118.2(3) . . ?
C42 C43 C44 121.2(3) . . ?
C42 C43 H43 119.4 . . ?
C44 C43 H43 119.4 . . ?
C45 C44 C43 120.3(3) . . ?
C45 C44 H44 119.8 . . ?
C43 C44 H44 119.8 . . ?
C46 C45 C44 118.9(3) . . ?
C46 C45 H45 120.5 . . ?
C44 C45 H45 120.5 . . ?
C45 C46 C47 120.8(3) . . ?
C45 C46 H46 119.6 . . ?
C47 C46 H46 119.6 . . ?
C46 C47 C42 120.9(3) . . ?
C46 C47 H47 119.5 . . ?
C42 C47 H47 119.5 . . ?
C53 C48 C49 118.6(4) . . ?
C53 C48 C41 122.9(4) . . ?
C49 C48 C41 118.4(3) . . ?
C50 C49 C48 120.7(4) . . ?
C50 C49 H49 119.7 . . ?
C48 C49 H49 119.7 . . ?
C51 C50 C49 119.5(5) . . ?
C51 C50 H50 120.2 . . ?
C49 C50 H50 120.2 . . ?
C52 C51 C50 120.2(4) . . ?
C52 C51 H51 119.9 . . ?
C50 C51 H51 119.9 . . ?
C51 C52 C53 121.2(5) . . ?
C51 C52 H52 119.4 . . ?
C53 C52 H52 119.4 . . ?
C52 C53 C48 119.7(5) . . ?
C52 C53 H53 120.2 . . ?
C48 C53 H53 120.2 . . ?
C59 C54 C55 118.1(3) . . ?
C59 C54 C41 122.1(3) . . ?
C55 C54 C41 119.5(3) . . ?
C56 C55 C54 120.9(4) . . ?
C56 C55 H55 119.5 . . ?
C54 C55 H55 119.5 . . ?
C57 C56 C55 120.4(4) . . ?
C57 C56 H56 119.8 . . ?
C55 C56 H56 119.8 . . ?
C56 C57 C58 119.2(4) . . ?
C56 C57 H57 120.4 . . ?
C58 C57 H57 120.4 . . ?
C57 C58 C59 120.8(4) . . ?
C57 C58 H58 119.6 . . ?
C59 C58 H58 119.6 . . ?
C58 C59 C54 120.4(3) . . ?
C58 C59 H59 119.8 . . ?
C54 C59 H59 119.8 . . ?
C61 O9 H9A 109.5 . . ?
O9 C61 C62 122.6(10) . . ?
O9 C61 H61A 106.7 . . ?
C62 C61 H61A 106.7 . . ?
O9 C61 H61B 106.7 . . ?
C62 C61 H61B 106.7 . . ?
H61A C61 H61B 106.6 . . ?
F2 C62 F1 107.9(14) . . ?
F2 C62 C61 126.2(12) . . ?
F1 C62 C61 114.9(10) . . ?
F2 C62 F3 98.5(11) . . ?
F1 C62 F3 111.9(10) . . ?
C61 C62 F3 94.4(12) . . ?
C71 O10 H10A 109.5 . . ?
O10 C71 C72 113.0(14) . . ?
O10 C71 H71A 109.0 . . ?
C72 C71 H71A 109.0 . . ?
O10 C71 H71B 109.0 . . ?
C72 C71 H71B 109.0 . . ?
H71A C71 H71B 107.8 . . ?
F6 C72 F5 105.9(14) . . ?
F6 C72 F4 107.3(18) . . ?
F5 C72 F4 99(2) . . ?
F6 C72 C71 113(2) . . ?
F5 C72 C71 114(2) . . ?
F4 C72 C71 116.3(13) . . ?
C71A O10A H10B 109.5 . . ?
C72A C71A O10A 118(3) . . ?
C72A C71A H71C 107.7 . . ?
O10A C71A H71C 107.7 . . ?
C72A C71A H71D 107.7 . . ?
O10A C71A H71D 107.7 . . ?
H71C C71A H71D 107.1 . . ?
F4A C72A F5A 118(4) . . ?
F4A C72A C71A 110(5) . . ?
F5A C72A C71A 118(3) . . ?
F4A C72A F6A 113(4) . . ?
F5A C72A F6A 94(2) . . ?
C71A C72A F6A 101(2) . . ?

loop_
_geom_bond_atom_site_label_1
_geom_bond_atom_site_label_2
_geom_bond_distance
_geom_bond_site_symmetry_2
_geom_bond_publ_flag
S1 C20 1.821(3) . ?
S1 C1 1.878(3) . ?
S2 C24 1.744(3) . ?
S2 C28 1.746(3) . ?
S3 C31 1.743(3) . ?
S3 C35 1.746(3) . ?
S4 C39 1.820(3) . ?
S4 C41 1.862(3) . ?
N1 C23 1.338(4) . ?
N1 C21 1.448(4) . ?
N1 H1 0.84(3) . ?
N2 C36 1.343(4) . ?
N2 C37 1.450(4) . ?
N2 H2 0.85(2) . ?
O1 C22 1.321(4) . ?
O1 H1A 0.85(3) . ?
O2 C22 1.214(4) . ?
O3 C23 1.234(4) . ?
O4 C25 1.362(4) . ?
O4 C26 1.436(5) . ?
O5 C33 1.371(4) . ?
O5 C34 1.438(4) . ?
O6 C36 1.225(4) . ?
O7 C38 1.218(4) . ?
O8 C38 1.311(4) . ?
O8 H8 0.83(3) . ?
C1 C14 1.538(4) . ?
C1 C2 1.538(5) . ?
C1 C8 1.540(5) . ?
C2 C7 1.389(5) . ?
C2 C3 1.400(5) . ?
C3 C4 1.390(6) . ?
C3 H3 0.9500 . ?
C4 C5 1.378(6) . ?
C4 H4 0.9500 . ?
C5 C6 1.379(6) . ?
C5 H5 0.9500 . ?
C6 C7 1.394(5) . ?
C6 H6 0.9500 . ?
C7 H7 0.9500 . ?
C8 C13 1.383(5) . ?
C8 C9 1.396(5) . ?
C9 C10 1.385(6) . ?
C9 H9 0.9500 . ?
C10 C11 1.383(6) . ?
C10 H10 0.9500 . ?
C11 C12 1.390(6) . ?
C11 H11 0.9500 . ?
C12 C13 1.387(5) . ?
C12 H12 0.9500 . ?
C13 H13 0.9500 . ?
C14 C15 1.392(5) . ?
C14 C19 1.395(5) . ?
C15 C16 1.390(5) . ?
C15 H15 0.9500 . ?
C16 C17 1.375(6) . ?
C16 H16 0.9500 . ?
C17 C18 1.392(5) . ?
C17 H17 0.9500 . ?
C18 C19 1.380(5) . ?
C18 H18 0.9500 . ?
C19 H19 0.9500 . ?
C20 C21 1.536(4) . ?
C20 H20A 0.9900 . ?
C20 H20B 0.9900 . ?
C21 C22 1.515(4) . ?
C21 H21 1.0000 . ?
C23 C24 1.483(4) . ?
C24 C25 1.354(5) . ?
C25 C27 1.447(4) . ?
C26 H26A 0.9800 . ?
C26 H26B 0.9800 . ?
C26 H26C 0.9800 . ?
C27 C32 1.395(5) . ?
C27 C28 1.418(5) . ?
C28 C29 1.378(4) . ?
C29 C30 1.393(5) . ?
C29 H29 0.9500 . ?
C30 C31 1.422(4) . ?
C30 C33 1.438(4) . ?
C31 C32 1.388(4) . ?
C32 H32 0.9500 . ?
C33 C35 1.358(5) . ?
C34 H34A 0.9800 . ?
C34 H34B 0.9800 . ?
C34 H34C 0.9800 . ?
C35 C36 1.484(4) . ?
C37 C38 1.514(4) . ?
C37 C39 1.554(4) . ?
C37 H37 1.0000 . ?
C39 H39A 0.9900 . ?
C39 H39B 0.9900 . ?
C41 C54 1.532(5) . ?
C41 C48 1.545(4) . ?
C41 C42 1.550(4) . ?
C42 C43 1.389(5) . ?
C42 C47 1.394(5) . ?
C43 C44 1.394(5) . ?
C43 H43 0.9500 . ?
C44 C45 1.387(6) . ?
C44 H44 0.9500 . ?
C45 C46 1.377(6) . ?
C45 H45 0.9500 . ?
C46 C47 1.390(5) . ?
C46 H46 0.9500 . ?
C47 H47 0.9500 . ?
C48 C53 1.386(5) . ?
C48 C49 1.394(6) . ?
C49 C50 1.382(6) . ?
C49 H49 0.9500 . ?
C50 C51 1.380(8) . ?
C50 H50 0.9500 . ?
C51 C52 1.352(9) . ?
C51 H51 0.9500 . ?
C52 C53 1.386(6) . ?
C52 H52 0.9500 . ?
C53 H53 0.9500 . ?
C54 C59 1.393(5) . ?
C54 C55 1.401(5) . ?
C55 C56 1.385(6) . ?
C55 H55 0.9500 . ?
C56 C57 1.378(6) . ?
C56 H56 0.9500 . ?
C57 C58 1.384(6) . ?
C57 H57 0.9500 . ?
C58 C59 1.388(5) . ?
C58 H58 0.9500 . ?
C59 H59 0.9500 . ?
O9 C61 1.340(13) . ?
O9 H9A 0.8400 . ?
C61 C62 1.404(15) . ?
C61 H61A 0.9900 . ?
C61 H61B 0.9900 . ?
C62 F2 1.235(13) . ?
C62 F1 1.303(17) . ?
C62 F3 1.467(15) . ?
O10 C71 1.437(18) . ?
O10 H10A 0.8400 . ?
C71 C72 1.47(3) . ?
C71 H71A 0.9900 . ?
C71 H71B 0.9900 . ?
C72 F6 1.29(2) . ?
C72 F5 1.31(3) . ?
C72 F4 1.32(2) . ?
O10A C71A 1.49(3) . ?
O10A H10B 0.8400 . ?
C71A C72A 1.32(4) . ?
C71A H71C 0.9900 . ?
C71A H71D 0.9900 . ?
C72A F4A 1.07(5) . ?
C72A F5A 1.22(4) . ?
C72A F6A 1.55(4) . ?

loop_
_geom_hbond_atom_site_label_D
_geom_hbond_atom_site_label_H
_geom_hbond_atom_site_label_A
_geom_hbond_distance_DH
_geom_hbond_distance_HA
_geom_hbond_distance_DA
_geom_hbond_angle_DHA
_geom_hbond_site_symmetry_A
_geom_hbond_publ_flag
N1 H1 O4 0.84(3) 2.09(4) 2.771(4) 138(4) . yes
N2 H2 O5 0.85(2) 2.12(3) 2.821(4) 139(4) . yes
O1 H1A O7 0.85(3) 1.79(3) 2.647(3) 179(6) 1_565 yes
O8 H8 O2 0.83(3) 1.84(3) 2.653(3) 166(6) 1_545 yes
O9 H9A O3 0.84 2.01 2.810(10) 159.1 3_545 yes
O10^a H10A^a O3 0.84 2.13 2.905(11) 152.6 2_565 yes
O10^a H10A^a O9 0.84 2.27 2.709(19) 112.6 4_556 yes

loop_
_geom_torsion_atom_site_label_1
_geom_torsion_atom_site_label_2
_geom_torsion_atom_site_label_3
_geom_torsion_atom_site_label_4
_geom_torsion
_geom_torsion_site_symmetry_1
_geom_torsion_site_symmetry_2
_geom_torsion_site_symmetry_3
_geom_torsion_site_symmetry_4
_geom_torsion_publ_flag
C20 S1 C1 C14 -56.4(3) . . . . ?
C20 S1 C1 C2 68.0(2) . . . . ?
C20 S1 C1 C8 -173.0(2) . . . . ?
C14 C1 C2 C7 -128.0(3) . . . . ?
C8 C1 C2 C7 -4.7(4) . . . . ?
S1 C1 C2 C7 108.9(3) . . . . ?
C14 C1 C2 C3 51.0(4) . . . . ?
C8 C1 C2 C3 174.3(3) . . . . ?
S1 C1 C2 C3 -72.1(3) . . . . ?
C7 C2 C3 C4 1.0(5) . . . . ?
C1 C2 C3 C4 -178.1(3) . . . . ?
C2 C3 C4 C5 -1.1(6) . . . . ?
C3 C4 C5 C6 0.3(6) . . . . ?
C4 C5 C6 C7 0.6(6) . . . . ?
C3 C2 C7 C6 -0.1(5) . . . . ?
C1 C2 C7 C6 179.0(3) . . . . ?
C5 C6 C7 C2 -0.7(5) . . . . ?
C14 C1 C8 C13 21.3(4) . . . . ?
C2 C1 C8 C13 -103.7(4) . . . . ?
S1 C1 C8 C13 138.5(3) . . . . ?
C14 C1 C8 C9 -160.7(3) . . . . ?
C2 C1 C8 C9 74.3(4) . . . . ?
S1 C1 C8 C9 -43.5(4) . . . . ?
C13 C8 C9 C10 -1.1(6) . . . . ?
C1 C8 C9 C10 -179.2(3) . . . . ?
C8 C9 C10 C11 0.6(6) . . . . ?
C9 C10 C11 C12 0.2(6) . . . . ?
C10 C11 C12 C13 -0.3(6) . . . . ?
C9 C8 C13 C12 1.0(5) . . . . ?
C1 C8 C13 C12 179.1(3) . . . . ?
C11 C12 C13 C8 -0.3(6) . . . . ?
C2 C1 C14 C15 20.8(4) . . . . ?
C8 C1 C14 C15 -103.8(4) . . . . ?
S1 C1 C14 C15 143.7(3) . . . . ?
C2 C1 C14 C19 -167.1(3) . . . . ?
C8 C1 C14 C19 68.3(4) . . . . ?
S1 C1 C14 C19 -44.2(4) . . . . ?
C19 C14 C15 C16 -1.1(6) . . . . ?
C1 C14 C15 C16 171.1(4) . . . . ?
C14 C15 C16 C17 0.4(7) . . . . ?
C15 C16 C17 C18 0.9(7) . . . . ?
C16 C17 C18 C19 -1.5(6) . . . . ?
C17 C18 C19 C14 0.8(6) . . . . ?
C15 C14 C19 C18 0.5(5) . . . . ?
C1 C14 C19 C18 -171.8(3) . . . . ?
C1 S1 C20 C21 150.3(2) . . . . ?
C23 N1 C21 C22 -157.3(3) . . . . ?
C23 N1 C21 C20 78.3(4) . . . . ?
S1 C20 C21 N1 53.2(3) . . . . ?
S1 C20 C21 C22 -69.0(3) . . . . ?
N1 C21 C22 O2 -5.6(4) . . . . ?
C20 C21 C22 O2 120.4(3) . . . . ?
N1 C21 C22 O1 173.6(3) . . . . ?
C20 C21 C22 O1 -60.5(3) . . . . ?
C21 N1 C23 O3 -8.0(5) . . . . ?
C21 N1 C23 C24 171.1(3) . . . . ?
O3 C23 C24 C25 171.1(3) . . . . ?
N1 C23 C24 C25 -8.0(5) . . . . ?
O3 C23 C24 S2 -7.0(4) . . . . ?
N1 C23 C24 S2 173.9(2) . . . . ?
C28 S2 C24 C25 -0.5(3) . . . . ?
C28 S2 C24 C23 177.9(2) . . . . ?
C23 C24 C25 O4 6.5(5) . . . . ?
S2 C24 C25 O4 -175.4(2) . . . . ?
C23 C24 C25 C27 -177.9(3) . . . . ?
S2 C24 C25 C27 0.2(4) . . . . ?
C26 O4 C25 C24 -126.5(3) . . . . ?
C26 O4 C25 C27 58.3(4) . . . . ?
C24 C25 C27 C32 -177.7(3) . . . . ?
O4 C25 C27 C32 -2.2(5) . . . . ?
C24 C25 C27 C28 0.2(4) . . . . ?
O4 C25 C27 C28 175.7(3) . . . . ?
C32 C27 C28 C29 -0.1(5) . . . . ?
C25 C27 C28 C29 -178.2(3) . . . . ?
C32 C27 C28 S2 177.6(2) . . . . ?
C25 C27 C28 S2 -0.6(3) . . . . ?
C24 S2 C28 C29 178.2(3) . . . . ?
C24 S2 C28 C27 0.6(2) . . . . ?
C27 C28 C29 C30 0.7(5) . . . . ?
S2 C28 C29 C30 -176.7(2) . . . . ?
C28 C29 C30 C31 -1.2(4) . . . . ?
C28 C29 C30 C33 177.7(3) . . . . ?
C29 C30 C31 C32 1.1(5) . . . . ?
C33 C30 C31 C32 -177.9(3) . . . . ?
C29 C30 C31 S3 -179.1(2) . . . . ?
C33 C30 C31 S3 1.9(3) . . . . ?
C35 S3 C31 C32 178.0(3) . . . . ?
C35 S3 C31 C30 -1.8(2) . . . . ?
C30 C31 C32 C27 -0.5(5) . . . . ?
S3 C31 C32 C27 179.7(2) . . . . ?
C28 C27 C32 C31 0.0(5) . . . . ?
C25 C27 C32 C31 177.8(3) . . . . ?
C34 O5 C33 C35 116.1(4) . . . . ?
C34 O5 C33 C30 -66.1(4) . . . . ?
C29 C30 C33 C35 -179.9(3) . . . . ?
C31 C30 C33 C35 -0.9(4) . . . . ?
C29 C30 C33 O5 2.2(5) . . . . ?
C31 C30 C33 O5 -178.9(3) . . . . ?
O5 C33 C35 C36 -5.9(5) . . . . ?
C30 C33 C35 C36 176.1(3) . . . . ?
O5 C33 C35 S3 177.5(2) . . . . ?
C30 C33 C35 S3 -0.5(3) . . . . ?
C31 S3 C35 C33 1.3(2) . . . . ?
C31 S3 C35 C36 -175.8(2) . . . . ?
C37 N2 C36 O6 4.2(5) . . . . ?
C37 N2 C36 C35 -172.8(3) . . . . ?
C33 C35 C36 O6 172.3(3) . . . . ?
S3 C35 C36 O6 -11.2(4) . . . . ?
C33 C35 C36 N2 -10.6(5) . . . . ?
S3 C35 C36 N2 165.8(2) . . . . ?
C36 N2 C37 C38 -170.2(3) . . . . ?
C36 N2 C37 C39 68.1(4) . . . . ?
N2 C37 C38 O7 -7.0(4) . . . . ?
C39 C37 C38 O7 115.6(3) . . . . ?
N2 C37 C38 O8 173.8(3) . . . . ?
C39 C37 C38 O8 -63.6(3) . . . . ?
N2 C37 C39 S4 50.8(3) . . . . ?
C38 C37 C39 S4 -68.3(3) . . . . ?
C41 S4 C39 C37 159.5(2) . . . . ?
C39 S4 C41 C54 49.9(2) . . . . ?
C39 S4 C41 C48 167.1(2) . . . . ?
C39 S4 C41 C42 -79.5(3) . . . . ?
C54 C41 C42 C43 -115.4(4) . . . . ?
C48 C41 C42 C43 121.6(4) . . . . ?
S4 C41 C42 C43 12.0(4) . . . . ?
C54 C41 C42 C47 69.2(4) . . . . ?
C48 C41 C42 C47 -53.7(4) . . . . ?
S4 C41 C42 C47 -163.4(3) . . . . ?
C47 C42 C43 C44 -1.2(5) . . . . ?
C41 C42 C43 C44 -176.5(3) . . . . ?
C42 C43 C44 C45 0.0(6) . . . . ?
C43 C44 C45 C46 0.2(6) . . . . ?
C44 C45 C46 C47 0.8(6) . . . . ?
C45 C46 C47 C42 -2.0(6) . . . . ?
C43 C42 C47 C46 2.2(5) . . . . ?
C41 C42 C47 C46 177.8(3) . . . . ?
C54 C41 C48 C53 -2.0(5) . . . . ?
C42 C41 C48 C53 123.2(4) . . . . ?
S4 C41 C48 C53 -119.0(3) . . . . ?
C54 C41 C48 C49 177.8(3) . . . . ?
C42 C41 C48 C49 -56.9(4) . . . . ?
S4 C41 C48 C49 60.8(3) . . . . ?
C53 C48 C49 C50 2.1(6) . . . . ?
C41 C48 C49 C50 -177.7(3) . . . . ?
C48 C49 C50 C51 -0.2(7) . . . . ?
C49 C50 C51 C52 -1.7(8) . . . . ?
C50 C51 C52 C53 1.6(8) . . . . ?
C51 C52 C53 C48 0.4(8) . . . . ?
C49 C48 C53 C52 -2.2(6) . . . . ?
C41 C48 C53 C52 177.6(4) . . . . ?
C48 C41 C54 C59 106.7(3) . . . . ?
C42 C41 C54 C59 -14.0(4) . . . . ?
S4 C41 C54 C59 -142.5(3) . . . . ?
C48 C41 C54 C55 -66.4(4) . . . . ?
C42 C41 C54 C55 172.8(3) . . . . ?
S4 C41 C54 C55 44.4(4) . . . . ?
C59 C54 C55 C56 -3.7(5) . . . . ?
C41 C54 C55 C56 169.7(3) . . . . ?
C54 C55 C56 C57 0.7(6) . . . . ?
C55 C56 C57 C58 2.5(6) . . . . ?
C56 C57 C58 C59 -2.7(6) . . . . ?
C57 C58 C59 C54 -0.4(5) . . . . ?
C55 C54 C59 C58 3.5(5) . . . . ?
C41 C54 C59 C58 -169.7(3) . . . . ?
O9 C61 C62 F2 -30(2) . . . . ?
O9 C61 C62 F1 -169.3(15) . . . . ?
O9 C61 C62 F3 74.1(17) . . . . ?
O10 C71 C72 F6 168.0(15) . . . . ?
O10 C71 C72 F5 -71(2) . . . . ?
O10 C71 C72 F4 43(2) . . . . ?
O10A C71A C72A F4A 44(5) . . . . ?
O10A C71A C72A F5A -175(3) . . . . ?
O10A C71A C72A F6A -75(3) . . . . ?
